data_7208110
loop_
_publ_author_name
'Xing, Feifei'
'Bai, Yueling'
'He, Xiang'
'Jia, Juan'
'Zhou, Dong'
'Shao, Min'
'Zhu, Shourong'

_publ_section_title
;
 Novel complexes constructed by flexible 1,2,3,4,5,6-
 cyclohexanehexacarboxylate and transition metal ions -- From 0D
 mononuclear to 3D porous coordination polymers
;
_journal_issue 13
_journal_name_full CrystEngComm
_journal_page_first 4312
_journal_paper_doi 10.1039/c2ce25283j
_journal_volume 14
_journal_year 2012
_chemical_formula_sum 'C24 H42 Cu5 O38'
_chemical_formula_weight 1256.28
_chemical_name_systematic
;
?
;
_space_group_IT_number 15
_symmetry_cell_setting monoclinic
_symmetry_space_group_name_Hall '-C 2yc'
_symmetry_space_group_name_H-M 'C 1 2/c 1'
_atom_sites_solution_hydrogens geom
_atom_sites_solution_primary direct
_atom_sites_solution_secondary difmap
_audit_creation_method SHELXL-97
_cell_angle_alpha 90.00
_cell_angle_beta 104.6500(10)
_cell_angle_gamma 90.00
_cell_formula_units_Z 4
_cell_length_a 17.0978(17)
_cell_length_b 8.3863(8)
_cell_length_c 27.613(3)
_cell_measurement_reflns_used 6586
_cell_measurement_temperature 296(2)
_cell_measurement_theta_max 27.52
_cell_measurement_theta_min 2.46
_cell_volume 3830.6(7)
_computing_cell_refinement 'Bruker SMART'
_computing_data_collection 'Bruker SMART'
_computing_data_reduction 'Bruker SAINT'
_computing_molecular_graphics 'Bruker SHELXTL'
_computing_publication_material 'Bruker SHELXTL'
_computing_structure_refinement 'SHELXL-97 (Sheldrick, 1997)'
_computing_structure_solution 'SHELXS-97 (Sheldrick, 1990)'
_diffrn_ambient_temperature 296(2)
_diffrn_measured_fraction_theta_full 0.997
_diffrn_measured_fraction_theta_max 0.997
_diffrn_measurement_device_type 'CCD area detector'
_diffrn_measurement_method 'phi and omega scans'
_diffrn_radiation_monochromator graphite
_diffrn_radiation_source 'fine-focus sealed tube'
_diffrn_radiation_type MoK\a
_diffrn_radiation_wavelength 0.71073
_diffrn_reflns_av_R_equivalents 0.0178
_diffrn_reflns_av_sigmaI/netI 0.0197
_diffrn_reflns_limit_h_max 15
_diffrn_reflns_limit_h_min -20
_diffrn_reflns_limit_k_max 9
_diffrn_reflns_limit_k_min -9
_diffrn_reflns_limit_l_max 32
_diffrn_reflns_limit_l_min -32
_diffrn_reflns_number 9700
_diffrn_reflns_theta_full 25.05
_diffrn_reflns_theta_max 25.05
_diffrn_reflns_theta_min 2.46
_exptl_absorpt_coefficient_mu 2.865
_exptl_absorpt_correction_T_max 0.5980
_exptl_absorpt_correction_T_min 0.4803
_exptl_absorpt_correction_type multi-scan
_exptl_absorpt_process_details sadabs
_exptl_crystal_density_diffrn 2.178
_exptl_crystal_density_method 'not measured'
_exptl_crystal_F_000 2540
_exptl_crystal_size_max 0.30
_exptl_crystal_size_mid 0.25
_exptl_crystal_size_min 0.20
_refine_diff_density_max 0.636
_refine_diff_density_min -0.484
_refine_diff_density_rms 0.080
_refine_ls_extinction_method none
_refine_ls_goodness_of_fit_ref 1.089
_refine_ls_hydrogen_treatment constr
_refine_ls_matrix_type full
_refine_ls_number_parameters 311
_refine_ls_number_reflns 3391
_refine_ls_number_restraints 0
_refine_ls_restrained_S_all 1.089
_refine_ls_R_factor_all 0.0279
_refine_ls_R_factor_gt 0.0254
_refine_ls_shift/su_max 0.001
_refine_ls_shift/su_mean 0.000
_refine_ls_structure_factor_coef Fsqd
_refine_ls_weighting_details 'calc w=1/[\s^2^(Fo^2^)+(0.0381P)^2^+9.4265P] where P=(Fo^2^+2Fc^2^)/3'
_refine_ls_weighting_scheme calc
_refine_ls_wR_factor_gt 0.0698
_refine_ls_wR_factor_ref 0.0712
_reflns_number_gt 3118
_reflns_number_total 3391
_reflns_threshold_expression >2sigma(I)
_cod_data_source_file c2ce25283j.txt
_cod_data_source_block 11b
_cod_depositor_comments
;
The following automatic conversions were performed:

'_symmetry_cell_setting' value 'Monoclinic' changed to 'monoclinic'
according to /home/saulius/struct/CIF-dictionaries/cif_core.dic
dictionary named 'cif_core.dic' version 2.4.1 from 2010-06-29.

Automatic conversion script
Id: cif_fix_values 1891 2012-01-12 08:04:46Z andrius 
;
_cod_original_sg_symbol_H-M C2/c
_cod_database_code 7208110

loop_
_symmetry_equiv_pos_as_xyz
'x, y, z'
'-x, y, -z+1/2'
'x+1/2, y+1/2, z'
'-x+1/2, y+1/2, -z+1/2'
'-x, -y, -z'
'x, -y, z-1/2'
'-x+1/2, -y+1/2, -z'
'x+1/2, -y+1/2, z-1/2'

loop_
_atom_site_label
_atom_site_type_symbol
_atom_site_fract_x
_atom_site_fract_y
_atom_site_fract_z
_atom_site_U_iso_or_equiv
_atom_site_adp_type
_atom_site_occupancy
_atom_site_symmetry_multiplicity
_atom_site_calc_flag
_atom_site_refinement_flags
Cu1 Cu 0.5000 0.26199(5) 0.7500 0.01472(12) Uani 1 2 d S
Cu2 Cu 0.435561(19) 0.01720(4) 0.581783(12) 0.01842(11) Uani 1 1 d .
Cu3 Cu 0.679971(19) -0.21416(4) 0.724432(12) 0.01490(10) Uani 1 1 d .
C1 C 0.61400(15) 0.2516(3) 0.62991(9) 0.0112(5) Uani 1 1 d .
H1 H 0.6066 0.3618 0.6178 0.013 Uiso 1 1 calc R
C2 C 0.60814(15) 0.1520(3) 0.58167(9) 0.0118(5) Uani 1 1 d .
H2 H 0.5581 0.1851 0.5577 0.014 Uiso 1 1 calc R
C3 C 0.67790(15) 0.2004(3) 0.55863(9) 0.0124(5) Uani 1 1 d .
H3 H 0.6671 0.3124 0.5492 0.015 Uiso 1 1 calc R
C4 C 0.76320(15) 0.2018(3) 0.59508(9) 0.0124(5) Uani 1 1 d .
H4 H 0.7978 0.2593 0.5776 0.015 Uiso 1 1 calc R
C5 C 0.76202(15) 0.3039(3) 0.64117(9) 0.0120(5) Uani 1 1 d .
H5 H 0.7438 0.4088 0.6271 0.014 Uiso 1 1 calc R
C6 C 0.69710(15) 0.2540(3) 0.66852(9) 0.0111(5) Uani 1 1 d .
H6 H 0.6944 0.3418 0.6915 0.013 Uiso 1 1 calc R
C7 C 0.54671(16) 0.2274(3) 0.65588(10) 0.0139(5) Uani 1 1 d .
C8 C 0.60319(16) -0.0293(3) 0.58645(9) 0.0135(5) Uani 1 1 d .
C9 C 0.67238(16) 0.1146(3) 0.50921(10) 0.0156(5) Uani 1 1 d .
C10 C 0.80617(16) 0.0460(3) 0.61196(10) 0.0159(6) Uani 1 1 d .
C11 C 0.84796(15) 0.3339(3) 0.67281(10) 0.0132(5) Uani 1 1 d .
C12 C 0.71153(15) 0.1032(3) 0.70093(9) 0.0124(5) Uani 1 1 d .
O1 O 0.56071(11) 0.2789(2) 0.69940(7) 0.0200(4) Uani 1 1 d .
O2 O 0.47865(11) 0.1715(3) 0.63303(7) 0.0219(4) Uani 1 1 d .
O3 O 0.53630(11) -0.0913(2) 0.58939(7) 0.0179(4) Uani 1 1 d .
O4 O 0.66249(11) -0.1116(2) 0.58411(7) 0.0190(4) Uani 1 1 d .
O5 O 0.60326(11) 0.1110(3) 0.47911(7) 0.0228(4) Uani 1 1 d .
O6 O 0.73484(11) 0.0586(2) 0.49916(7) 0.0216(4) Uani 1 1 d .
O7 O 0.82965(12) -0.0412(2) 0.57808(7) 0.0230(4) Uani 1 1 d .
H7 H 0.8076 -0.0084 0.5500 0.035 Uiso 1 1 calc R
O8 O 0.82706(13) 0.0098(2) 0.65569(7) 0.0254(5) Uani 1 1 d .
O9 O 0.90191(11) 0.3492(2) 0.65017(7) 0.0208(4) Uani 1 1 d .
O10 O 0.86154(11) 0.3569(2) 0.71991(7) 0.0186(4) Uani 1 1 d .
O11 O 0.76685(11) 0.0997(2) 0.74099(7) 0.0166(4) Uani 1 1 d .
O12 O 0.66362(11) -0.0110(2) 0.68754(7) 0.0149(4) Uani 1 1 d .
O1W O 0.5000 0.0287(3) 0.7500 0.0277(7) Uani 1 2 d S
H1WA H 0.5460 -0.0039 0.7622 0.042 Uiso 1 1 calc R
O2W O 0.5000 0.4930(4) 0.7500 0.0439(10) Uani 1 2 d S
H2WA H 0.4896 0.5255 0.7757 0.066 Uiso 1 1 calc R
O3W O 0.37160(12) 0.2209(2) 0.69110(8) 0.0255(5) Uani 1 1 d .
H3WB H 0.3552 0.3057 0.6775 0.038 Uiso 1 1 calc R
O4W O 0.33109(12) 0.1218(3) 0.57727(8) 0.0260(5) Uani 1 1 d .
H4WB H 0.2988 0.0953 0.5512 0.039 Uiso 1 1 calc R
O5W O 0.54968(12) -0.3061(3) 0.68607(8) 0.0267(5) Uani 1 1 d .
H5WB H 0.5498 -0.3498 0.6595 0.040 Uiso 1 1 calc R
O6W O 0.70895(13) -0.3110(2) 0.66551(7) 0.0226(4) Uani 1 1 d .
H6WB H 0.6915 -0.2549 0.6408 0.034 Uiso 1 1 calc R
O7W O 0.5060(2) 0.5713(4) 0.57831(14) 0.0711(10) Uani 1 1 d .
O8W O 0.6099(4) 0.6547(8) 0.5080(2) 0.182(3) Uani 1 1 d .
H8WA H 0.5824 0.7328 0.4930 0.218 Uiso 1 1 d R
H6WA H 0.7599 -0.3187 0.6705 0.218 Uiso 1 1 d R
H3WA H 0.3979 0.1778 0.6722 0.218 Uiso 1 1 d R
H7WA H 0.4810 0.5709 0.5473 0.218 Uiso 1 1 d R
H5WA H 0.5094 -0.2428 0.6796 0.218 Uiso 1 1 d R
H4WA H 0.3246 0.2213 0.5716 0.218 Uiso 1 1 d R
H8WB H 0.6604 0.6451 0.5107 0.218 Uiso 1 1 d R
H7WB H 0.4983 0.6706 0.5725 0.218 Uiso 1 1 d R

loop_
_atom_site_aniso_label
_atom_site_aniso_U_11
_atom_site_aniso_U_22
_atom_site_aniso_U_33
_atom_site_aniso_U_23
_atom_site_aniso_U_13
_atom_site_aniso_U_12
Cu1 0.0150(2) 0.0179(2) 0.0132(2) 0.000 0.00723(18) 0.000
Cu2 0.01312(18) 0.0240(2) 0.01710(19) -0.00639(13) 0.00186(13) -0.00127(13)
Cu3 0.01648(18) 0.01599(18) 0.01212(18) 0.00203(12) 0.00343(13) 0.00278(13)
C1 0.0122(13) 0.0115(12) 0.0100(12) 0.0003(9) 0.0027(10) 0.0010(10)
C2 0.0078(12) 0.0176(13) 0.0099(12) 0.0003(10) 0.0017(9) 0.0006(10)
C3 0.0119(13) 0.0149(13) 0.0103(13) -0.0004(10) 0.0028(10) -0.0006(10)
C4 0.0110(12) 0.0174(13) 0.0093(12) -0.0003(10) 0.0034(10) -0.0013(10)
C5 0.0119(13) 0.0130(12) 0.0119(13) -0.0008(10) 0.0046(10) -0.0006(10)
C6 0.0102(12) 0.0141(12) 0.0091(12) -0.0009(10) 0.0027(10) -0.0010(10)
C7 0.0142(13) 0.0127(13) 0.0153(14) -0.0004(10) 0.0047(11) 0.0014(10)
C8 0.0139(13) 0.0185(13) 0.0068(12) -0.0016(10) 0.0003(10) -0.0014(11)
C9 0.0173(14) 0.0172(13) 0.0126(13) 0.0003(10) 0.0042(11) -0.0052(11)
C10 0.0136(13) 0.0176(14) 0.0169(14) -0.0037(11) 0.0044(11) -0.0018(11)
C11 0.0135(13) 0.0110(12) 0.0151(13) -0.0009(10) 0.0036(11) -0.0013(10)
C12 0.0139(13) 0.0145(13) 0.0110(12) -0.0024(10) 0.0070(10) 0.0005(10)
O1 0.0158(10) 0.0315(11) 0.0149(10) -0.0083(8) 0.0079(8) -0.0064(8)
O2 0.0118(10) 0.0342(11) 0.0203(10) -0.0125(9) 0.0052(8) -0.0056(8)
O3 0.0134(9) 0.0180(10) 0.0220(10) -0.0009(8) 0.0037(8) -0.0032(8)
O4 0.0174(10) 0.0200(10) 0.0214(10) 0.0007(8) 0.0081(8) 0.0038(8)
O5 0.0168(10) 0.0355(12) 0.0139(10) -0.0093(8) -0.0002(8) 0.0010(9)
O6 0.0163(10) 0.0343(12) 0.0153(10) -0.0073(8) 0.0062(8) -0.0015(9)
O7 0.0223(11) 0.0279(11) 0.0178(10) -0.0042(8) 0.0033(9) 0.0092(9)
O8 0.0336(12) 0.0256(11) 0.0163(11) 0.0032(8) 0.0049(9) 0.0102(9)
O9 0.0136(10) 0.0313(11) 0.0185(10) -0.0016(8) 0.0057(8) -0.0043(8)
O10 0.0194(10) 0.0247(10) 0.0113(9) -0.0033(8) 0.0029(8) -0.0082(8)
O11 0.0190(10) 0.0161(9) 0.0114(9) 0.0008(7) -0.0020(7) -0.0024(8)
O12 0.0179(10) 0.0148(9) 0.0110(9) 0.0003(7) 0.0016(7) -0.0034(7)
O1W 0.0117(14) 0.0208(15) 0.0445(19) 0.000 -0.0039(14) 0.000
O2W 0.083(3) 0.0190(16) 0.049(2) 0.000 0.051(2) 0.000
O3W 0.0249(11) 0.0279(11) 0.0237(11) 0.0037(9) 0.0063(9) 0.0077(9)
O4W 0.0192(10) 0.0309(12) 0.0238(11) -0.0078(9) -0.0020(8) 0.0054(9)
O5W 0.0239(11) 0.0307(12) 0.0253(12) 0.0012(9) 0.0060(9) -0.0018(9)
O6W 0.0285(11) 0.0225(10) 0.0179(10) 0.0023(8) 0.0080(9) 0.0056(9)
O7W 0.064(2) 0.0391(16) 0.110(3) 0.0117(17) 0.0204(19) 0.0093(15)
O8W 0.160(5) 0.237(7) 0.186(6) -0.158(6) 0.115(4) -0.067(5)

loop_
_atom_type_symbol
_atom_type_description
_atom_type_scat_dispersion_real
_atom_type_scat_dispersion_imag
_atom_type_scat_source
C C 0.0033 0.0016 'International Tables Vol C Tables 4.2.6.8 and 6.1.1.4'
H H 0.0000 0.0000 'International Tables Vol C Tables 4.2.6.8 and 6.1.1.4'
O O 0.0106 0.0060 'International Tables Vol C Tables 4.2.6.8 and 6.1.1.4'
Cu Cu 0.3201 1.2651 'International Tables Vol C Tables 4.2.6.8 and 6.1.1.4'

loop_
_geom_angle_atom_site_label_1
_geom_angle_atom_site_label_2
_geom_angle_atom_site_label_3
_geom_angle
_geom_angle_site_symmetry_1
_geom_angle_site_symmetry_3
O2W Cu1 O1 85.81(6) . 2_656
O2W Cu1 O1 85.81(6) . .
O1 Cu1 O1 171.62(12) 2_656 .
O2W Cu1 O1W 180.000(2) . .
O1 Cu1 O1W 94.19(6) 2_656 .
O1 Cu1 O1W 94.19(6) . .
O2W Cu1 O3W 98.24(5) . 2_656
O1 Cu1 O3W 94.96(8) 2_656 2_656
O1 Cu1 O3W 86.24(8) . 2_656
O1W Cu1 O3W 81.76(5) . 2_656
O2W Cu1 O3W 98.24(5) . .
O1 Cu1 O3W 86.24(8) 2_656 .
O1 Cu1 O3W 94.96(8) . .
O1W Cu1 O3W 81.76(5) . .
O3W Cu1 O3W 163.52(10) 2_656 .
O3 Cu2 O2 94.16(8) . .
O3 Cu2 O5 86.19(8) . 5_656
O2 Cu2 O5 169.25(9) . 5_656
O3 Cu2 O4W 176.72(9) . .
O2 Cu2 O4W 85.37(8) . .
O5 Cu2 O4W 94.87(8) 5_656 .
O11 Cu3 O10 94.44(8) 4_646 4_646
O11 Cu3 O12 160.42(8) 4_646 .
O10 Cu3 O12 96.40(8) 4_646 .
O11 Cu3 O6W 83.74(8) 4_646 .
O10 Cu3 O6W 171.32(9) 4_646 .
O12 Cu3 O6W 87.83(8) . .
O11 Cu3 O5W 103.42(8) 4_646 .
O10 Cu3 O5W 87.87(8) 4_646 .
O12 Cu3 O5W 93.25(8) . .
O6W Cu3 O5W 84.31(8) . .
C7 C1 C6 110.5(2) . .
C7 C1 C2 116.2(2) . .
C6 C1 C2 116.5(2) . .
C7 C1 H1 103.9 . .
C6 C1 H1 103.9 . .
C2 C1 H1 103.9 . .
C8 C2 C3 111.3(2) . .
C8 C2 C1 117.0(2) . .
C3 C2 C1 108.9(2) . .
C8 C2 H2 106.4 . .
C3 C2 H2 106.4 . .
C1 C2 H2 106.4 . .
C9 C3 C2 111.5(2) . .
C9 C3 C4 114.9(2) . .
C2 C3 C4 115.7(2) . .
C9 C3 H3 104.4 . .
C2 C3 H3 104.4 . .
C4 C3 H3 104.4 . .
C10 C4 C5 109.4(2) . .
C10 C4 C3 119.8(2) . .
C5 C4 C3 109.6(2) . .
C10 C4 H4 105.7 . .
C5 C4 H4 105.7 . .
C3 C4 H4 105.7 . .
C11 C5 C4 110.7(2) . .
C11 C5 C6 118.0(2) . .
C4 C5 C6 114.5(2) . .
C11 C5 H5 103.9 . .
C4 C5 H5 103.9 . .
C6 C5 H5 103.9 . .
C12 C6 C1 112.1(2) . .
C12 C6 C5 118.5(2) . .
C1 C6 C5 108.3(2) . .
C12 C6 H6 105.6 . .
C1 C6 H6 105.6 . .
C5 C6 H6 105.6 . .
O1 C7 O2 122.6(2) . .
O1 C7 C1 115.3(2) . .
O2 C7 C1 121.7(2) . .
O4 C8 O3 122.2(2) . .
O4 C8 C2 118.9(2) . .
O3 C8 C2 118.7(2) . .
O6 C9 O5 123.4(2) . .
O6 C9 C3 120.6(2) . .
O5 C9 C3 115.9(2) . .
O8 C10 O7 120.1(2) . .
O8 C10 C4 121.5(2) . .
O7 C10 C4 117.9(2) . .
O9 C11 O10 121.9(2) . .
O9 C11 C5 117.2(2) . .
O10 C11 C5 120.5(2) . .
O12 C12 O11 122.0(2) . .
O12 C12 C6 117.5(2) . .
O11 C12 C6 120.4(2) . .
C7 O1 Cu1 131.48(18) . .
C7 O2 Cu2 138.60(17) . .
C8 O3 Cu2 126.55(17) . .
C9 O5 Cu2 129.40(18) . 5_656
C10 O7 H7 109.5 . .
C11 O10 Cu3 138.68(17) . 4_656
C12 O11 Cu3 124.69(17) . 4_656
C12 O12 Cu3 120.79(17) . .
Cu1 O1W H1WA 109.5 . .
Cu1 O2W H2WA 109.5 . .
Cu1 O3W H3WB 109.5 . .
Cu1 O3W H3WA 86.7 . .
H3WB O3W H3WA 105.0 . .
Cu2 O4W H4WB 109.5 . .
Cu2 O4W H4WA 121.6 . .
H4WB O4W H4WA 94.4 . .
Cu3 O5W H5WB 109.5 . .
Cu3 O5W H5WA 121.0 . .
H5WB O5W H5WA 106.0 . .
Cu3 O6W H6WB 109.5 . .
Cu3 O6W H6WA 110.8 . .
H6WB O6W H6WA 108.7 . .
H7WA O7W H7WB 78.6 . .
H8WA O8W H8WB 122.7 . .

loop_
_geom_bond_atom_site_label_1
_geom_bond_atom_site_label_2
_geom_bond_distance
_geom_bond_site_symmetry_2
Cu1 O2W 1.937(3) .
Cu1 O1 1.9449(18) 2_656
Cu1 O1 1.9450(18) .
Cu1 O1W 1.956(3) .
Cu1 O3W 2.404(2) 2_656
Cu1 O3W 2.404(2) .
Cu2 O3 1.9120(19) .
Cu2 O2 1.9213(19) .
Cu2 O5 1.9645(19) 5_656
Cu2 O4W 1.965(2) .
Cu3 O11 1.9329(18) 4_646
Cu3 O10 1.9425(18) 4_646
Cu3 O12 1.9684(18) .
Cu3 O6W 1.9900(19) .
Cu3 O5W 2.342(2) .
C1 C7 1.516(3) .
C1 C6 1.546(3) .
C1 C2 1.554(3) .
C1 H1 0.9800 .
C2 C8 1.530(4) .
C2 C3 1.541(3) .
C2 H2 0.9800 .
C3 C9 1.524(4) .
C3 C4 1.549(3) .
C3 H3 0.9800 .
C4 C10 1.514(4) .
C4 C5 1.538(3) .
C4 H4 0.9800 .
C5 C11 1.529(4) .
C5 C6 1.550(3) .
C5 H5 0.9800 .
C6 C12 1.533(3) .
C6 H6 0.9800 .
C7 O1 1.242(3) .
C7 O2 1.265(3) .
C8 O4 1.242(3) .
C8 O3 1.277(3) .
C9 O6 1.260(3) .
C9 O5 1.262(3) .
C10 O8 1.208(3) .
C10 O7 1.327(3) .
C11 O9 1.245(3) .
C11 O10 1.277(3) .
C12 O12 1.254(3) .
C12 O11 1.261(3) .
O5 Cu2 1.9643(19) 5_656
O7 H7 0.8200 .
O10 Cu3 1.9424(18) 4_656
O11 Cu3 1.9328(18) 4_656
O1W H1WA 0.8200 .
O2W H2WA 0.8200 .
O3W H3WB 0.8200 .
O3W H3WA 0.8504 .
O4W H4WB 0.8200 .
O4W H4WA 0.8513 .
O5W H5WB 0.8200 .
O5W H5WA 0.8518 .
O6W H6WB 0.8200 .
O6W H6WA 0.8490 .
O7W H7WA 0.8534 .
O7W H7WB 0.8519 .
O8W H8WA 0.8500 .
O8W H8WB 0.8501 .

loop_
_geom_hbond_atom_site_label_D
_geom_hbond_atom_site_label_H
_geom_hbond_atom_site_label_A
_geom_hbond_distance_DH
_geom_hbond_distance_HA
_geom_hbond_distance_DA
_geom_hbond_angle_DHA
_geom_hbond_site_symmetry_A
O1W H1WA O10 0.82 1.93 2.716(2) 161.2 4_646
O1W H1WA O9 0.82 2.66 3.215(2) 126.5 4_646
O2W H2WA O5W 0.82 1.98 2.727(3) 151.2 2_666
O3W H3WB O8 0.82 1.84 2.652(3) 171.4 3_455
O4W H4WB O6 0.82 1.88 2.609(3) 148.2 5_656
O5W H5WB O7W 0.82 2.28 3.057(4) 159.4 1_545
O6W H6WB O4 0.82 1.94 2.752(3) 173.5 .
O6W H6WA O3W 0.85 1.88 2.704(3) 163.4 3_545
O3W H3WA O2 0.85 1.96 2.753(3) 154.9 .
O3W H3WA O4W 0.85 2.62 3.154(3) 121.7 .
O5W H5WA O9 0.85 1.97 2.792(3) 162.1 3_445
O4W H4WA O7 0.85 2.00 2.827(3) 163.7 3_455
O8W H8WB O6 0.85 2.54 3.248(6) 141.5 7_656
O7W H7WB O3 0.85 2.11 2.879(4) 149.1 1_565
O7 H7 O6 0.82 1.72 2.508(3) 161.5 .
